data_4100799
loop_
_publ_author_name
'A. J. Boydston'
'Youshi Yin'
'Brian L. Pagenkopf'

_publ_section_title
;
Synthesis and Electronic Properties of Donor-Acceptor \p-Conjugated
Siloles
;
_journal_name_full 'Journal of the American Chemical Society'
_journal_page_first 3724
_journal_page_last 3725
_journal_paper_doi 10.1021/ja049758z
_journal_volume 126
_journal_year 2004
_chemical_formula_sum 'C34 H26 N2 O2 Si'
_chemical_formula_weight 522.66
_space_group_IT_number 33
_space_group_name_Hall 'P 2c -2n'
_space_group_name_H-M_alt 'P n a 21'
_symmetry_cell_setting orthorhombic
_symmetry_space_group_name_Hall 'P 2c -2n'
_symmetry_space_group_name_H-M 'P n a 21'
_cell_angle_alpha 90.00
_cell_angle_beta 90.00
_cell_angle_gamma 90.00
_cell_formula_units_Z 4
_cell_length_a 21.4414(2)
_cell_length_b 14.3760(3)
_cell_length_c 9.1017(5)
_cell_measurement_temperature 153(2)
_cell_volume 2805.52(17)
_diffrn_ambient_temperature 153(2)
_exptl_crystal_density_diffrn 1.237
_cod_depositor_comments
;
The following automatic conversions were performed:
'_symmetry_cell_setting' value 'Orthorhombic' changed to 'orthorhombic'
according to '/home/saulius/struct/CIF-dictionaries/cif_core.dic'
dictionary named 'cif_core.dic' version 2.4.1 from 2010-06-29.

Automatic conversion script
Id: cif_fix_enum 1527 2010-12-29 10:47:43Z saulius 
;
_cod_database_code 4100799

loop_
_symmetry_equiv_pos_as_xyz
'x, y, z'
'-x, -y, z+1/2'
'-x+1/2, y+1/2, z+1/2'
'x+1/2, -y+1/2, z'

loop_
_atom_site_label
_atom_site_type_symbol
_atom_site_fract_x
_atom_site_fract_y
_atom_site_fract_z
_atom_site_U_iso_or_equiv
_atom_site_adp_type
_atom_site_occupancy
_atom_site_symmetry_multiplicity
_atom_site_calc_flag
_atom_site_refinement_flags
_atom_site_disorder_assembly
_atom_site_disorder_group
Si1 Si 0.36981(3) 0.39756(5) 0.26290(8) 0.03949(19) Uani 1 1 d . . .
C2 C 0.43225(10) 0.35568(18) 0.3897(3) 0.0346(6) Uani 1 1 d . . .
C3 C 0.40667(10) 0.33065(17) 0.5214(3) 0.0320(6) Uani 1 1 d . . .
C4 C 0.33706(10) 0.33691(17) 0.5299(3) 0.0311(6) Uani 1 1 d . . .
C5 C 0.31007(10) 0.37531(18) 0.4068(3) 0.0343(6) Uani 1 1 d . . .
C6 C 0.35325(14) 0.3235(3) 0.1020(3) 0.0688(10) Uani 1 1 d . . .
H6A H 0.3208 0.3508 0.0435 0.103 Uiso 1 1 d R . .
H6B H 0.3903 0.3169 0.0436 0.103 Uiso 1 1 d R . .
H6C H 0.3401 0.2634 0.1359 0.103 Uiso 1 1 d R . .
C7 C 0.37920(12) 0.5211(2) 0.2148(4) 0.0620(9) Uani 1 1 d . . .
H7A H 0.3877 0.5564 0.3021 0.093 Uiso 1 1 d R . .
H7B H 0.4133 0.5278 0.1473 0.093 Uiso 1 1 d R . .
H7C H 0.3416 0.5436 0.1699 0.093 Uiso 1 1 d R . .
C8 C 0.49735(11) 0.36124(18) 0.3644(3) 0.0340(6) Uani 1 1 d . . .
C9 C 0.55150(11) 0.36873(17) 0.3349(3) 0.0352(6) Uani 1 1 d . . .
C10 C 0.61750(10) 0.37583(17) 0.3103(3) 0.0325(6) Uani 1 1 d . . .
C11 C 0.64057(10) 0.41944(18) 0.1850(3) 0.0345(6) Uani 1 1 d . . .
H11 H 0.6122 0.4431 0.1125 0.041 Uiso 1 1 d R . .
C12 C 0.70410(10) 0.42908(18) 0.1645(3) 0.0371(6) Uani 1 1 d . . .
H12 H 0.7208 0.4596 0.0793 0.044 Uiso 1 1 d R . .
C13 C 0.74379(10) 0.39358(17) 0.2700(4) 0.0358(6) Uani 1 1 d . . .
C14 C 0.72293(11) 0.34955(18) 0.3935(3) 0.0406(7) Uani 1 1 d . . .
H14 H 0.7518 0.3260 0.4650 0.049 Uiso 1 1 d R . .
C15 C 0.65913(11) 0.34057(18) 0.4134(3) 0.0399(7) Uani 1 1 d . . .
H15 H 0.6431 0.3094 0.4987 0.048 Uiso 1 1 d R . .
N16 N 0.81118(9) 0.40432(16) 0.2488(3) 0.0474(6) Uani 1 1 d . . .
O17 O 0.84645(8) 0.37226(15) 0.3411(3) 0.0639(6) Uani 1 1 d . . .
O18 O 0.82913(8) 0.44383(16) 0.1369(3) 0.0659(6) Uani 1 1 d . . .
C19 C 0.44640(10) 0.30355(18) 0.6480(3) 0.0329(6) Uani 1 1 d . . .
C20 C 0.48428(11) 0.22535(19) 0.6396(3) 0.0446(7) Uani 1 1 d . . .
H20 H 0.4824 0.1867 0.5537 0.054 Uiso 1 1 d R . .
C21 C 0.52426(12) 0.2024(2) 0.7537(4) 0.0556(8) Uani 1 1 d . . .
H21 H 0.5493 0.1472 0.7475 0.067 Uiso 1 1 d R . .
C22 C 0.52802(12) 0.2580(2) 0.8750(4) 0.0548(8) Uani 1 1 d . . .
H22 H 0.5562 0.2422 0.9532 0.066 Uiso 1 1 d R . .
C23 C 0.49152(13) 0.3363(2) 0.8846(3) 0.0529(8) Uani 1 1 d . . .
H23 H 0.4946 0.3762 0.9689 0.063 Uiso 1 1 d R . .
C24 C 0.45039(11) 0.35877(18) 0.7718(3) 0.0426(6) Uani 1 1 d . . .
H24 H 0.4239 0.4124 0.7799 0.051 Uiso 1 1 d R . .
C25 C 0.30082(10) 0.29854(18) 0.6541(3) 0.0317(6) Uani 1 1 d . . .
C26 C 0.31677(11) 0.21443(18) 0.7202(3) 0.0376(6) Uani 1 1 d . . .
H26 H 0.3546 0.1835 0.6919 0.045 Uiso 1 1 d R . .
C27 C 0.27886(12) 0.1757(2) 0.8259(3) 0.0494(7) Uani 1 1 d . . .
H27 H 0.2894 0.1166 0.8683 0.059 Uiso 1 1 d R . .
C28 C 0.22496(12) 0.2205(2) 0.8699(3) 0.0539(8) Uani 1 1 d . . .
H28 H 0.1990 0.1937 0.9446 0.065 Uiso 1 1 d R . .
C29 C 0.20899(11) 0.3035(2) 0.8083(3) 0.0476(7) Uani 1 1 d . . .
H29 H 0.1720 0.3350 0.8408 0.057 Uiso 1 1 d R . .
C30 C 0.24583(10) 0.34270(18) 0.7000(3) 0.0382(6) Uani 1 1 d . . .
H30 H 0.2338 0.4003 0.6549 0.046 Uiso 1 1 d R . .
C31 C 0.24591(11) 0.38501(17) 0.3719(3) 0.0358(6) Uani 1 1 d . . .
C32 C 0.19553(11) 0.39707(17) 0.3179(3) 0.0374(6) Uani 1 1 d . . .
C33 C 0.13577(10) 0.41116(16) 0.2505(3) 0.0348(6) Uani 1 1 d . . .
C34 C 0.08067(10) 0.37373(18) 0.3058(3) 0.0395(7) Uani 1 1 d . . .
H34 H 0.0825 0.3361 0.3928 0.047 Uiso 1 1 d R . .
C35 C 0.02386(10) 0.38800(17) 0.2393(3) 0.0401(7) Uani 1 1 d . . .
H35 H -0.0135 0.3612 0.2792 0.048 Uiso 1 1 d R . .
C36 C 0.02037(10) 0.44144(18) 0.1117(3) 0.0397(7) Uani 1 1 d . . .
C37 C 0.07502(10) 0.47779(19) 0.0521(3) 0.0436(7) Uani 1 1 d . . .
H37 H 0.0733 0.5129 -0.0376 0.052 Uiso 1 1 d R . .
C38 C 0.13149(11) 0.46311(18) 0.1209(3) 0.0413(7) Uani 1 1 d . . .
H38 H 0.1688 0.4889 0.0790 0.050 Uiso 1 1 d R . .
N39 N -0.03624(10) 0.4577(2) 0.0443(3) 0.0604(8) Uani 1 1 d . . .
H39A H -0.0744(15) 0.433(2) 0.096(4) 0.081(10) Uiso 1 1 d . . .
H39B H -0.0354(14) 0.497(3) -0.043(4) 0.086(12) Uiso 1 1 d . . .

loop_
_atom_site_aniso_label
_atom_site_aniso_U_11
_atom_site_aniso_U_22
_atom_site_aniso_U_33
_atom_site_aniso_U_23
_atom_site_aniso_U_13
_atom_site_aniso_U_12
Si1 0.0279(3) 0.0545(5) 0.0361(4) 0.0087(4) -0.0008(3) -0.0032(3)
C2 0.0248(12) 0.0416(15) 0.0375(15) 0.0011(12) 0.0017(12) 0.0005(11)
C3 0.0269(12) 0.0351(15) 0.0341(14) 0.0008(12) -0.0002(11) -0.0004(11)
C4 0.0256(12) 0.0322(14) 0.0356(14) -0.0011(12) -0.0010(12) -0.0002(11)
C5 0.0250(12) 0.0395(16) 0.0385(15) 0.0017(13) -0.0012(12) -0.0004(11)
C6 0.0588(19) 0.108(3) 0.0398(18) -0.0006(18) 0.0016(15) -0.0175(19)
C7 0.0433(15) 0.072(2) 0.071(2) 0.0291(18) -0.0048(15) -0.0014(15)
C8 0.0275(14) 0.0407(16) 0.0337(15) 0.0029(13) 0.0045(11) 0.0004(11)
C9 0.0319(14) 0.0378(15) 0.0360(15) -0.0002(12) 0.0037(12) 0.0007(11)
C10 0.0254(12) 0.0349(14) 0.0372(15) -0.0026(12) 0.0040(11) 0.0017(11)
C11 0.0243(13) 0.0416(16) 0.0375(15) 0.0002(12) -0.0021(11) 0.0049(11)
C12 0.0317(13) 0.0377(16) 0.0418(16) -0.0019(13) 0.0036(12) -0.0005(12)
C13 0.0196(11) 0.0382(14) 0.0496(16) -0.0074(14) -0.0026(13) 0.0014(10)
C14 0.0333(14) 0.0405(16) 0.0480(17) 0.0012(14) -0.0076(14) 0.0019(12)
C15 0.0353(14) 0.0418(17) 0.0427(16) 0.0027(13) 0.0002(13) 0.0002(12)
N16 0.0275(11) 0.0519(15) 0.0628(16) -0.0062(15) 0.0013(14) 0.0018(11)
O17 0.0302(10) 0.0779(15) 0.0837(16) -0.0004(14) -0.0187(11) 0.0020(10)
O18 0.0299(10) 0.0872(17) 0.0806(17) 0.0069(15) 0.0124(11) -0.0019(11)
C19 0.0201(11) 0.0420(16) 0.0366(15) 0.0051(13) 0.0027(11) -0.0001(11)
C20 0.0357(14) 0.0508(19) 0.0474(17) -0.0018(15) -0.0034(14) 0.0073(13)
C21 0.0434(16) 0.060(2) 0.063(2) 0.008(2) -0.0025(17) 0.0149(14)
C22 0.0341(15) 0.077(2) 0.053(2) 0.0188(19) -0.0091(15) 0.0074(15)
C23 0.0464(16) 0.071(2) 0.0410(17) -0.0040(16) -0.0082(14) -0.0053(15)
C24 0.0344(13) 0.0515(17) 0.0419(16) -0.0012(15) -0.0029(13) 0.0046(12)
C25 0.0220(11) 0.0406(16) 0.0326(14) -0.0006(12) -0.0040(11) -0.0050(11)
C26 0.0290(13) 0.0431(16) 0.0407(16) -0.0003(13) -0.0021(12) -0.0050(11)
C27 0.0447(16) 0.0540(18) 0.0496(17) 0.0125(15) -0.0027(14) -0.0104(14)
C28 0.0384(16) 0.074(2) 0.0491(19) 0.0154(17) 0.0036(14) -0.0137(15)
C29 0.0313(13) 0.0644(19) 0.0470(18) 0.0010(16) 0.0099(13) -0.0051(13)
C30 0.0290(12) 0.0451(16) 0.0404(15) -0.0001(12) 0.0005(12) -0.0036(11)
C31 0.0290(13) 0.0411(16) 0.0372(15) 0.0062(13) -0.0004(12) -0.0017(11)
C32 0.0325(13) 0.0385(15) 0.0413(15) 0.0024(13) 0.0000(12) -0.0014(12)
C33 0.0236(11) 0.0382(14) 0.0428(15) 0.0007(14) -0.0039(12) 0.0009(10)
C34 0.0351(14) 0.0400(15) 0.0435(17) 0.0044(12) 0.0004(13) -0.0003(12)
C35 0.0217(12) 0.0483(16) 0.0502(18) 0.0044(16) 0.0069(13) 0.0014(11)
C36 0.0241(12) 0.0420(16) 0.0531(18) 0.0037(14) -0.0026(12) 0.0044(12)
C37 0.0285(13) 0.0526(18) 0.0496(17) 0.0102(14) -0.0009(13) 0.0006(12)
C38 0.0246(13) 0.0482(17) 0.0511(17) 0.0068(14) 0.0002(13) -0.0011(12)
N39 0.0227(12) 0.089(2) 0.0696(19) 0.0288(17) -0.0039(12) 0.0040(13)

loop_
_geom_bond_atom_site_label_1
_geom_bond_atom_site_label_2
_geom_bond_distance
_geom_bond_site_symmetry_2
_geom_bond_publ_flag
Si1 C7 1.840(3) . ?
Si1 C6 1.846(3) . ?
Si1 C5 1.860(3) . ?
Si1 C2 1.867(2) . ?
C2 C3 1.366(3) . ?
C2 C8 1.417(3) . ?
C3 C19 1.485(3) . ?
C3 C4 1.497(3) . ?
C4 C5 1.376(3) . ?
C4 C25 1.478(3) . ?
C5 C31 1.419(3) . ?
C6 H6A 0.9601 . ?
C6 H6B 0.9600 . ?
C6 H6C 0.9599 . ?
C7 H7A 0.9601 . ?
C7 H7B 0.9601 . ?
C7 H7C 0.9598 . ?
C8 C9 1.196(3) . ?
C9 C10 1.436(3) . ?
C10 C15 1.391(3) . ?
C10 C11 1.392(3) . ?
C11 C12 1.382(3) . ?
C11 H11 0.9601 . ?
C12 C13 1.381(4) . ?
C12 H12 0.9600 . ?
C13 C14 1.366(4) . ?
C13 N16 1.466(3) . ?
C14 C15 1.386(3) . ?
C14 H14 0.9601 . ?
C15 H15 0.9600 . ?
N16 O17 1.220(3) . ?
N16 O18 1.228(3) . ?
C19 C24 1.381(4) . ?
C19 C20 1.389(3) . ?
C20 C21 1.386(4) . ?
C20 H20 0.9600 . ?
C21 C22 1.365(4) . ?
C21 H21 0.9600 . ?
C22 C23 1.374(4) . ?
C22 H22 0.9600 . ?
C23 C24 1.392(4) . ?
C23 H23 0.9600 . ?
C24 H24 0.9600 . ?
C25 C26 1.393(3) . ?
C25 C30 1.403(3) . ?
C26 C27 1.377(3) . ?
C26 H26 0.9599 . ?
C27 C28 1.382(4) . ?
C27 H27 0.9601 . ?
C28 C29 1.362(4) . ?
C28 H28 0.9601 . ?
C29 C30 1.383(3) . ?
C29 H29 0.9599 . ?
C30 H30 0.9601 . ?
C31 C32 1.200(3) . ?
C32 C33 1.435(3) . ?
C33 C34 1.392(3) . ?
C33 C38 1.399(4) . ?
C34 C35 1.375(3) . ?
C34 H34 0.9600 . ?
C35 C36 1.394(4) . ?
C35 H35 0.9598 . ?
C36 N39 1.380(3) . ?
C36 C37 1.393(3) . ?
C37 C38 1.380(3) . ?
C37 H37 0.9601 . ?
C38 H38 0.9601 . ?
N39 H39A 1.01(3) . ?
N39 H39B 0.97(4) . ?

loop_
_cod_related_entry_id
_cod_related_entry_database
_cod_related_entry_code
1 ChemSpider 4052388
